data_9016233
loop_
_publ_author_name
'Dodony, I.'
'Posfai, M.'
'Buseck, P. R.'

_publ_section_title
;
 Revised structure models for antigorite: An HRTEM study
 Note: n = 17
;
_journal_name_full 'American Mineralogist'
_journal_page_first 1443
_journal_page_last 1457
_journal_volume 87
_journal_year 2002
_chemical_formula_sum 'Mg48 O147 Si34'
_chemical_name_mineral Antigorite-T
_space_group_IT_number 1
_symmetry_space_group_name_Hall 'P 1'
_symmetry_space_group_name_H-M 'P 1'
_cell_angle_alpha 90
_cell_angle_beta 92
_cell_angle_gamma 84.75
_cell_length_a 43.50
_cell_length_b 9.23
_cell_length_c 7.27
_cell_formula_units_Z 1
_cell_volume 2904.911
_database_code_amcsd 0019084
_exptl_crystal_density_diffrn 2.557
_cod_original_cell_volume 2904.910
_cod_original_formula_sum 'Mg48 Si34 O147'
_cod_database_code 9016233

loop_
_space_group_symop_operation_xyz
x,y,z

loop_
_atom_site_label
_atom_site_fract_x
_atom_site_fract_y
_atom_site_fract_z
Mg1 0.44287 0.02441 0.32461
Mg2 0.44297 0.69072 0.32449
Mg3 0.44297 0.35802 0.32449
Mg4 0.31936 0.08617 0.43602
Mg5 0.38143 0.55514 0.39167
Mg6 0.38153 0.22144 0.39159
Mg7 0.31946 0.75247 0.43596
Mg8 0.31946 0.41977 0.43596
Mg9 0.38153 0.88874 0.39159
Mg10 0.19403 0.14884 0.45612
Mg11 0.25684 0.61743 0.45752
Mg12 0.25694 0.28373 0.45750
Mg13 0.19413 0.81514 0.45614
Mg14 0.19413 0.48244 0.45614
Mg15 0.25694 0.95103 0.45750
Mg16 0.06825 0.21173 0.38470
Mg17 0.13111 0.68030 0.43182
Mg18 0.13121 0.34660 0.43188
Mg19 0.06836 0.87803 0.38479
Mg20 0.06836 0.54533 0.38479
Mg21 0.13121 0.01390 0.43188
Mg22 0.50548 0.50138 0.27486
Mg23 0.50538 0.83508 0.27499
Mg24 0.50538 0.16778 0.27499
Mg25 0.62899 0.43962 0.16346
Mg26 0.56692 0.97066 0.20780
Mg27 0.56682 0.30436 0.20789
Mg28 0.62889 0.77332 0.16351
Mg29 0.62889 0.10602 0.16351
Mg30 0.56682 0.63706 0.20789
Mg31 0.81713 0.17919 0.16759
Mg32 0.87999 0.64776 0.21468
Mg33 0.87999 0.98046 0.21468
Mg34 0.81713 0.51189 0.16759
Mg35 0.00494 0.25163 0.37693
Mg36 0.94272 0.78274 0.28460
Mg37 0.94262 0.11644 0.28447
Mg38 0.00484 0.58533 0.37677
Mg39 0.00484 0.91803 0.37677
Mg40 0.94262 0.44914 0.28447
Mg41 0.75431 0.37695 0.14336
Mg42 0.69151 0.90836 0.14196
Mg43 0.69141 0.24206 0.14197
Mg44 0.75421 0.71065 0.14333
Mg45 0.75421 0.04335 0.14333
Mg46 0.69141 0.57476 0.14197
Mg47 0.88009 0.31406 0.21477
Mg48 0.81723 0.84549 0.16765
Si1 0.39091 0.38373 -0.00783
Si2 0.44890 0.85473 -0.07920
Si3 0.44890 0.18807 -0.07920
Si4 0.39091 0.71706 -0.00783
Si5 0.27196 0.44321 0.06937
Si6 0.33148 0.91345 0.04156
Si7 0.33148 0.24678 0.04156
Si8 0.27196 0.77654 0.06937
Si9 0.15209 0.50314 0.05947
Si10 0.21211 0.97314 0.07534
Si11 0.21211 0.30647 0.07534
Si12 0.15209 0.83648 0.05947
Si13 0.03224 0.56308 -0.03762
Si14 0.09208 0.03315 0.02178
Si15 0.09208 0.36648 0.02178
Si16 0.03224 0.89641 -0.03762
Si17 0.55734 0.14212 0.60726
Si18 0.49935 0.67111 0.67863
Si19 0.49935 0.33778 0.67863
Si20 0.55734 0.80878 0.60726
Si21 0.67629 0.08263 0.53006
Si22 0.61677 0.61240 0.55787
Si23 0.61677 0.27906 0.55787
Si24 0.67629 0.74930 0.53006
Si25 0.85616 0.15936 0.57765
Si26 0.91601 0.62943 0.63704
Si27 0.97552 0.43301 0.71798
Si28 0.97552 0.09968 0.71798
Si29 0.79615 0.02270 0.53996
Si30 0.73614 0.55271 0.52409
Si31 0.73614 0.21937 0.52409
Si32 0.79615 0.68937 0.53996
Si33 0.91601 0.96277 0.63704
Si34 0.85616 0.49269 0.57765
O1 0.00342 0.49847 -0.15486
O2 0.00342 0.98977 -0.15486
O3 0.39758 0.38039 -0.78634
O4 0.45721 0.85058 -0.85971
O5 0.44681 0.02245 -0.15926
O6 0.38942 0.55114 -0.08828
O7 0.42673 0.53248 0.48196
O8 0.39795 0.04688 0.22243
O9 0.45763 0.51703 0.14898
O10 0.47412 0.26292 0.79971
O11 0.41666 0.79187 -0.11955
O12 0.42693 0.86509 0.48173
O13 0.41666 0.28317 -0.11955
O14 0.42693 0.19969 0.48173
O15 0.45721 0.18391 -0.85971
O16 0.39758 0.71372 -0.78634
O17 0.27530 0.44154 -0.70696
O18 0.33649 0.91094 -0.73555
O19 0.33059 0.08056 -0.03905
O20 0.27167 0.61002 -0.01119
O21 0.36407 0.06382 0.54239
O22 0.30083 0.59544 0.57970
O23 0.27553 0.10809 0.30189
O24 0.33679 0.57746 0.27327
O25 0.35851 0.32094 -0.05992
O26 0.29981 0.85030 -0.02178
O27 0.36427 0.39642 0.54224
O28 0.30103 0.92804 0.57962
O29 0.29981 0.34160 -0.02178
O30 0.35851 0.81224 -0.05992
O31 0.30103 0.26264 0.57962
O32 0.36427 0.73102 0.54224
O33 0.33649 0.24427 -0.73555
O34 0.27530 0.77487 -0.70696
O35 0.15207 0.50316 -0.71714
O36 0.21377 0.97231 -0.70082
O37 0.21243 0.13964 -0.00494
O38 0.15303 0.66934 -0.02032
O39 0.23719 0.12726 0.59377
O40 0.17332 0.65920 0.58456
O41 0.15217 0.16977 0.29170
O42 0.21393 0.63889 0.30804
O43 0.24070 0.37985 -0.00522
O44 0.18135 0.90953 -0.01029
O45 0.23739 0.45986 0.59376
O46 0.17352 0.99180 0.58463
O47 0.18135 0.40083 -0.01029
O48 0.24070 0.87115 -0.00522
O49 0.17352 0.32640 0.58463
O50 0.23739 0.79446 0.59376
O51 0.21377 0.30564 -0.70082
O52 0.15207 0.83649 -0.71714
O53 0.02885 0.56477 -0.81695
O54 0.09038 0.03401 -0.75589
O55 0.09362 0.19905 -0.05729
O56 0.03438 0.72867 -0.11575
O57 0.10939 0.19116 0.55211
O58 0.04558 0.72307 0.49650
O59 0.09041 0.70066 0.25291
O60 0.12193 0.43925 -0.03698
O61 0.06258 0.96892 -0.08522
O62 0.10959 0.52376 0.55225
O63 0.04578 0.05567 0.49671
O64 0.06258 0.46022 -0.08522
O65 0.12193 0.93055 -0.03698
O66 0.04578 0.39027 0.49671
O67 0.10959 0.85836 0.55225
O68 0.09038 0.36734 -0.75589
O69 0.55066 0.14545 0.38577
O70 0.49104 0.67527 0.45914
O71 0.50144 0.50340 0.75869
O72 0.55883 0.97470 0.68771
O73 0.52162 0.99331 0.11752
O74 0.55040 0.47892 0.37704
O75 0.49071 0.00876 0.45049
O76 0.53159 0.73397 0.71898
O77 0.52142 0.66071 0.11774
O78 0.53159 0.24267 0.71898
O79 0.52142 0.32611 0.11774
O80 0.49104 0.34193 0.45914
O81 0.55066 0.81212 0.38577
O82 0.67295 0.08431 0.30639
O83 0.61175 0.61491 0.33498
O84 0.61766 0.44529 0.63848
O85 0.67657 0.91583 0.61062
O86 0.58428 0.46198 0.05708
O87 0.64751 0.93036 0.01978
O88 0.67282 0.41770 0.29758
O89 0.61156 0.94834 0.32620
O90 0.58973 0.20490 0.65935
O91 0.64844 0.67555 0.62121
O92 0.58408 0.12938 0.05723
O93 0.64731 0.59776 0.01986
O94 0.64844 0.18425 0.62121
O95 0.58973 0.71360 0.65935
O96 0.64731 0.26316 0.01986
O97 0.58408 0.79478 0.05723
O98 0.61175 0.28157 0.33498
O99 0.67295 0.75097 0.30639
O100 0.79618 0.02269 0.31657
O101 0.73448 0.55354 0.30025
O102 0.73582 0.38620 0.60437
O103 0.79522 0.85650 0.61975
O104 0.77503 0.86660 0.01491
O105 0.79618 0.35602 0.30777
O106 0.73441 0.88690 0.29143
O107 0.70755 0.14599 0.60465
O108 0.76689 0.61631 0.60972
O109 0.77483 0.53400 0.01484
O110 0.76689 0.12501 0.60972
O111 0.70755 0.65469 0.60465
O112 0.77483 0.19940 0.01484
O113 0.73448 0.22020 0.30025
O114 0.79618 0.68935 0.31657
O115 0.91939 0.96107 0.41638
O116 0.85787 0.49184 0.35532
O117 0.85463 0.32679 0.65672
O118 0.91387 0.79717 0.71518
O119 0.83896 0.33463 0.04736
O120 0.90277 0.80272 0.10297
O121 0.91953 0.29434 0.40769
O122 0.85794 0.82514 0.34656
O123 0.82632 0.08660 0.63641
O124 0.88566 0.55692 0.68465
O125 0.83875 0.00203 0.04722
O126 0.90256 0.47012 0.10276
O127 0.88566 0.06562 0.68465
O128 0.82632 0.59530 0.63641
O129 0.90256 0.13552 0.10276
O130 0.83875 0.66743 0.04722
O131 0.85787 0.15850 0.35532
O132 0.91939 0.62774 0.41638
O133 0.98058 0.43048 0.49959
O134 0.97279 0.26771 0.79497
O135 0.96628 0.27096 0.18159
O136 0.98078 0.76371 0.49099
O137 0.94476 0.02738 0.75429
O138 0.96608 0.93836 0.18131
O139 0.94476 0.53608 0.75429
O140 0.96608 0.60376 0.18131
O141 0.98058 0.09715 0.49959
O142 0.02885 0.89810 -0.81695
O143 0.02940 0.23944 0.18618
O144 0.47417 0.77138 0.79993
O145 0.71116 0.39853 0.00571
O146 0.71095 0.06593 0.00571
O147 0.71095 0.73133 0.00571

loop_
_cod_related_entry_id
_cod_related_entry_database
_cod_related_entry_code
1 AMCSD 0019084
